data_1503569
loop_
_publ_author_name
'Guyonnet, Mathieu'
'Baudoin, Olivier'

_publ_section_title
;
 Synthesis of tricyclic nitrogen heterocycles by a sequence of
 palladium-catalyzed N-H and C(sp3)-H arylations.
;
_journal_issue 1
_journal_name_full 'Organic letters'
_journal_page_first 398
_journal_page_last 401
_journal_paper_doi 10.1021/ol2031763
_journal_volume 14
_journal_year 2012
_chemical_absolute_configuration ad
_chemical_formula_moiety 'C21 H20 N2 O5'
_chemical_formula_sum 'C21 H20 N2 O5'
_chemical_formula_weight 380.39
_space_group_IT_number 19
_symmetry_cell_setting orthorhombic
_symmetry_space_group_name_Hall 'P 2ac 2ab'
_symmetry_space_group_name_H-M 'P 21 21 21'
_atom_sites_solution_hydrogens difmap
_atom_sites_solution_primary direct
_cell_angle_alpha 90
_cell_angle_beta 90
_cell_angle_gamma 90
_cell_formula_units_Z 8
_cell_length_a 8.6577(9)
_cell_length_b 12.7860(10)
_cell_length_c 33.474(4)
_cell_measurement_reflns_used 5947
_cell_measurement_temperature 100
_cell_measurement_theta_max 66.8926
_cell_measurement_theta_min 3.4539
_cell_volume 3705.5(7)
_computing_cell_refinement
;
CrysAlisPro, Agilent Technologies,
Version 1.171.35.15 (release 03-08-2011 CrysAlis171 .NET)
(compiled Aug  3 2011,13:03:54)
;
_computing_data_collection
;
CrysAlisPro, Agilent Technologies,
Version 1.171.35.15 (release 03-08-2011 CrysAlis171 .NET)
(compiled Aug  3 2011,13:03:54)
;
_computing_data_reduction
;
CrysAlisPro, Agilent Technologies,
Version 1.171.35.15 (release 03-08-2011 CrysAlis171 .NET)
(compiled Aug  3 2011,13:03:54)
;
_computing_molecular_graphics 'CAMERON (Watkin et al., 1996)'
_computing_publication_material 'CRYSTALS (Betteridge et al., 2003)'
_computing_structure_refinement 'CRYSTALS (Betteridge et al., 2003)'
_computing_structure_solution 'SIR97 (Altomare et al., 1999)'
_diffrn_ambient_temperature 100
_diffrn_detector_area_resol_mean 10.4685
_diffrn_measured_fraction_theta_full 0.990
_diffrn_measured_fraction_theta_max 0.989
_diffrn_measurement_device_type 'Xcalibur, Atlas, Gemini ultra'
_diffrn_measurement_method \w
_diffrn_radiation_monochromator mirror
_diffrn_radiation_source 'Enhance Ultra (Cu) X-ray Source'
_diffrn_radiation_type 'Cu K\a'
_diffrn_radiation_wavelength 1.5418
_diffrn_reflns_av_R_equivalents 0.042
_diffrn_reflns_limit_h_max 10
_diffrn_reflns_limit_h_min -9
_diffrn_reflns_limit_k_max 15
_diffrn_reflns_limit_k_min -14
_diffrn_reflns_limit_l_max 39
_diffrn_reflns_limit_l_min -34
_diffrn_reflns_number 14702
_diffrn_reflns_theta_full 66.980
_diffrn_reflns_theta_max 67.001
_diffrn_reflns_theta_min 3.701
_diffrn_standards_number 0
_exptl_absorpt_coefficient_mu 0.813
_exptl_absorpt_correction_T_max 1.00000
_exptl_absorpt_correction_T_min 0.69810
_exptl_absorpt_correction_type multi-scan
_exptl_absorpt_process_details
;
CrysAlisPro, Agilent Technologies,
Version 1.171.35.15 (release 03-08-2011 CrysAlis171 .NET)
(compiled Aug  3 2011,13:03:54)
Empirical absorption correction using spherical harmonics,
 implemented in SCALE3 ABSPACK scaling algorithm.
;
_exptl_crystal_colour 'light yellow'
_exptl_crystal_density_diffrn 1.364
_exptl_crystal_density_method 'not measured'
_exptl_crystal_description plate
_exptl_crystal_F_000 1600
_exptl_crystal_size_max 0.415
_exptl_crystal_size_mid 0.374
_exptl_crystal_size_min 0.146
_refine_diff_density_max 0.21
_refine_diff_density_min -0.22
_refine_ls_abs_structure_details 'Flack (1983), 2611 Friedel-pairs'
_refine_ls_abs_structure_Flack -0.12(14)
_refine_ls_extinction_coef 29(3)
_refine_ls_extinction_method 'Larson (1970), Equation 22'
_refine_ls_goodness_of_fit_ref 1.0080
_refine_ls_hydrogen_treatment constr
_refine_ls_matrix_type full
_refine_ls_number_parameters 507
_refine_ls_number_reflns 6173
_refine_ls_number_restraints 0
_refine_ls_R_factor_all 0.0442
_refine_ls_R_factor_gt 0.0431
_refine_ls_shift/su_max 0.0007897
_refine_ls_shift/su_mean 0.0000687
_refine_ls_structure_factor_coef Fsqd
_refine_ls_weighting_details
;
 Method, part 1, Chebychev polynomial, (Watkin, 1994, Prince, 1982) 
 [weight] = 1.0/[A~0~*T~0~(x)+A~1~*T~1~(x) ... +A~n-1~]*T~n-1~(x)] 
 where A~i~ are the Chebychev coefficients listed below and x= Fcalc/Fmax 
 Method = Robust Weighting (Prince, 1982) 
 W = [weight] * [1-(deltaF/6*sigmaF)^2^]^2^ 
 A~i~ are: 
 0.224E+04 0.381E+04 0.238E+04 0.102E+04 231. 
;
_refine_ls_weighting_scheme calc
_refine_ls_wR_factor_all 0.1194
_refine_ls_wR_factor_gt 0.1179
_refine_ls_wR_factor_ref 0.1194
_reflns_limit_h_max 10
_reflns_limit_h_min -10
_reflns_limit_k_max 15
_reflns_limit_k_min 0
_reflns_limit_l_max 39
_reflns_limit_l_min 0
_reflns_number_gt 5988
_reflns_number_total 6173
_reflns_threshold_expression I>2.0\s(I)
_oxford_diffrn_Wilson_B_factor 2.01
_oxford_diffrn_Wilson_scale 0.09
_oxford_refine_ls_r_factor_ref 0.0442
_oxford_refine_ls_scale 3.47(5)
_oxford_reflns_number_all 6173
_oxford_reflns_threshold_expression_ref I>-10.0\s(I)
_cod_data_source_file ol2031763_si_002.cif
_cod_data_source_block 1
_cod_depositor_comments
;
The following automatic conversions were performed:

'_symmetry_cell_setting' value 'Orthorhombic' changed to
'orthorhombic' according to
/home/saulius/struct/CIF-dictionaries/cif_core.dic dictionary named
'cif_core.dic' version 2.4.1 from
2010-06-29.

'_atom_sites_solution_primary' value 'Direct' changed to
'direct' according to
/home/saulius/struct/CIF-dictionaries/cif_core.dic dictionary named
'cif_core.dic' version 2.4.1 from 2010-06-29.

Automatic conversion script
Id: cif_fix_values 1715 2011-07-08 13:25:40Z adriana 
;
_cod_original_sg_symbol_H-M 'P 21 21 21 '
_cod_database_code 1503569

loop_
_symmetry_equiv_pos_as_xyz
x,y,z
x+1/2,-y+1/2,-z
-x,y+1/2,-z+1/2
-x+1/2,-y,z+1/2

loop_
_atom_site_label
_atom_site_type_symbol
_atom_site_fract_x
_atom_site_fract_y
_atom_site_fract_z
_atom_site_U_iso_or_equiv
_atom_site_occupancy
_atom_site_adp_type
_atom_site_refinement_flags_posn
O1 O 0.64375(15) 0.49189(9) 0.66292(4) 0.0261 1.0000 Uani .
C2 C 0.7256(2) 0.41872(14) 0.67446(5) 0.0218 1.0000 Uani .
N3 N 0.78209(17) 0.34387(12) 0.65040(4) 0.0233 1.0000 Uani .
C4 C 0.8792(2) 0.25759(14) 0.66391(5) 0.0238 1.0000 Uani .
C5 C 0.9440(2) 0.26493(14) 0.70571(5) 0.0236 1.0000 Uani .
O6 O 1.04956(17) 0.20799(11) 0.71610(4) 0.0347 1.0000 Uani .
N7 N 0.87670(17) 0.33526(12) 0.73000(4) 0.0218 1.0000 Uani .
C8 C 0.74739(19) 0.40418(15) 0.71862(5) 0.0246 1.0000 Uani .
C9 C 0.7711(2) 0.50164(14) 0.74429(5) 0.0254 1.0000 Uani .
C10 C 0.8495(2) 0.45471(14) 0.78033(5) 0.0226 1.0000 Uani .
C11 C 0.91600(19) 0.35925(14) 0.76997(5) 0.0207 1.0000 Uani .
C12 C 1.0037(2) 0.30011(14) 0.79630(5) 0.0227 1.0000 Uani .
C13 C 1.0186(2) 0.33755(14) 0.83515(5) 0.0229 1.0000 Uani .
O14 O 1.10514(16) 0.28853(10) 0.86310(4) 0.0273 1.0000 Uani .
C15 C 1.1766(2) 0.19107(16) 0.85225(5) 0.0299 1.0000 Uani .
H152 H 1.2338 0.1692 0.8760 0.0434 1.0000 Uiso R
H151 H 1.0948 0.1398 0.8457 0.0445 1.0000 Uiso R
H153 H 1.2488 0.2012 0.8297 0.0429 1.0000 Uiso R
C16 C 0.9458(2) 0.43212(14) 0.84673(5) 0.0236 1.0000 Uani .
C17 C 0.8647(2) 0.49102(13) 0.81868(6) 0.0228 1.0000 Uani .
H171 H 0.8177 0.5554 0.8267 0.0261 1.0000 Uiso R
C18 C 0.9465(2) 0.46659(16) 0.88924(5) 0.0271 1.0000 Uani .
O19 O 0.93600(18) 0.57125(10) 0.89229(4) 0.0340 1.0000 Uani .
C20 C 0.9151(4) 0.61010(18) 0.93241(6) 0.0446 1.0000 Uani .
H201 H 0.9049 0.6857 0.9312 0.0664 1.0000 Uiso R
H203 H 0.8203 0.5793 0.9430 0.0662 1.0000 Uiso R
H202 H 1.0021 0.5892 0.9490 0.0664 1.0000 Uiso R
O21 O 0.9495(2) 0.40916(11) 0.91769(4) 0.0409 1.0000 Uani .
H121 H 1.0519 0.2384 0.7883 0.0264 1.0000 Uiso R
H91 H 0.6749 0.5365 0.7500 0.0302 1.0000 Uiso R
H92 H 0.8413 0.5517 0.7309 0.0307 1.0000 Uiso R
H81 H 0.6535 0.3674 0.7281 0.0282 1.0000 Uiso R
H42 H 0.8193 0.1936 0.6621 0.0302 1.0000 Uiso R
H41 H 0.9670 0.2513 0.6455 0.0291 1.0000 Uiso R
C22 C 0.7261(2) 0.33550(15) 0.60930(5) 0.0259 1.0000 Uani .
C23 C 0.8469(2) 0.35476(14) 0.57756(5) 0.0235 1.0000 Uani .
C24 C 0.8194(2) 0.31677(15) 0.53936(5) 0.0295 1.0000 Uani .
C25 C 0.9241(3) 0.33567(16) 0.50886(5) 0.0334 1.0000 Uani .
C26 C 1.0568(3) 0.39213(16) 0.51615(5) 0.0333 1.0000 Uani .
C27 C 1.0852(3) 0.42918(15) 0.55429(5) 0.0317 1.0000 Uani .
C28 C 0.9804(2) 0.41176(14) 0.58476(5) 0.0259 1.0000 Uani .
H281 H 1.0003 0.4377 0.6102 0.0303 1.0000 Uiso R
H271 H 1.1763 0.4661 0.5599 0.0385 1.0000 Uiso R
H261 H 1.1292 0.4029 0.4952 0.0417 1.0000 Uiso R
H251 H 0.9057 0.3109 0.4827 0.0399 1.0000 Uiso R
H241 H 0.7290 0.2796 0.5338 0.0352 1.0000 Uiso R
H221 H 0.6434 0.3869 0.6058 0.0312 1.0000 Uiso R
H222 H 0.6860 0.2663 0.6050 0.0305 1.0000 Uiso R
O29 O 0.59999(15) 0.70390(10) 0.86603(3) 0.0267 1.0000 Uani .
C30 C 0.51435(19) 0.65615(14) 0.83756(5) 0.0223 1.0000 Uani .
C31 C 0.4326(2) 0.56595(14) 0.84921(5) 0.0240 1.0000 Uani .
C32 C 0.3466(2) 0.50997(14) 0.82118(6) 0.0236 1.0000 Uani .
C33 C 0.3375(2) 0.54416(14) 0.78255(5) 0.0230 1.0000 Uani .
C34 C 0.4196(2) 0.63354(13) 0.77156(5) 0.0207 1.0000 Uani .
C35 C 0.50995(19) 0.69090(14) 0.79796(5) 0.0219 1.0000 Uani .
H351 H 0.5657 0.7475 0.7904 0.0255 1.0000 Uiso R
N36 N 0.39859(17) 0.65066(12) 0.73014(4) 0.0223 1.0000 Uani .
C37 C 0.3331(2) 0.55421(14) 0.71261(5) 0.0220 1.0000 Uani .
C38 C 0.2485(2) 0.50237(14) 0.74728(5) 0.0252 1.0000 Uani .
H381 H 0.2505 0.4262 0.7460 0.0297 1.0000 Uiso R
H382 H 0.1437 0.5265 0.7481 0.0300 1.0000 Uiso R
C39 C 0.2397(2) 0.57350(14) 0.67535(5) 0.0238 1.0000 Uani .
O40 O 0.13751(17) 0.51147(10) 0.66602(4) 0.0328 1.0000 Uani .
N41 N 0.28179(17) 0.65648(13) 0.65320(4) 0.0243 1.0000 Uani .
C42 C 0.2158(2) 0.67285(15) 0.61342(5) 0.0259 1.0000 Uani .
C43 C 0.3284(2) 0.65354(14) 0.57982(5) 0.0255 1.0000 Uani .
C44 C 0.3003(2) 0.69960(17) 0.54294(5) 0.0332 1.0000 Uani .
C45 C 0.3956(3) 0.67990(17) 0.51076(5) 0.0389 1.0000 Uani .
C46 C 0.5227(3) 0.61442(17) 0.51489(6) 0.0389 1.0000 Uani .
C47 C 0.5529(3) 0.56980(16) 0.55160(6) 0.0356 1.0000 Uani .
C48 C 0.4560(2) 0.58857(15) 0.58391(5) 0.0290 1.0000 Uani .
H481 H 0.4794 0.5578 0.6087 0.0323 1.0000 Uiso R
H471 H 0.6409 0.5268 0.5551 0.0419 1.0000 Uiso R
H461 H 0.5870 0.5997 0.4931 0.0467 1.0000 Uiso R
H451 H 0.3725 0.7105 0.4860 0.0480 1.0000 Uiso R
H441 H 0.2169 0.7448 0.5403 0.0388 1.0000 Uiso R
H422 H 0.1751 0.7440 0.6110 0.0299 1.0000 Uiso R
H421 H 0.1295 0.6244 0.6112 0.0313 1.0000 Uiso R
C49 C 0.4000(2) 0.73223(16) 0.66463(5) 0.0289 1.0000 Uani .
C50 C 0.4472(2) 0.73319(15) 0.70820(5) 0.0244 1.0000 Uani .
O51 O 0.52129(16) 0.80619(11) 0.72168(4) 0.0316 1.0000 Uani .
H491 H 0.4929 0.7191 0.6490 0.0367 1.0000 Uiso R
H492 H 0.3599 0.8033 0.6584 0.0337 1.0000 Uiso R
H371 H 0.4228 0.5096 0.7045 0.0237 1.0000 Uiso R
H321 H 0.2975 0.4476 0.8292 0.0265 1.0000 Uiso R
C52 C 0.4260(2) 0.53250(16) 0.89178(5) 0.0266 1.0000 Uani .
O53 O 0.4149(2) 0.59037(11) 0.91993(4) 0.0422 1.0000 Uani .
O54 O 0.42605(18) 0.42772(11) 0.89478(4) 0.0339 1.0000 Uani .
C55 C 0.3964(3) 0.38720(18) 0.93424(6) 0.0448 1.0000 Uani .
H551 H 0.3919 0.3112 0.9330 0.0658 1.0000 Uiso R
H552 H 0.4755 0.4101 0.9526 0.0670 1.0000 Uiso R
H553 H 0.2971 0.4126 0.9430 0.0656 1.0000 Uiso R
C56 C 0.6769(2) 0.79935(15) 0.85556(6) 0.0294 1.0000 Uani .
H563 H 0.7353 0.8236 0.8796 0.0434 1.0000 Uiso R
H562 H 0.7519 0.7893 0.8338 0.0427 1.0000 Uiso R
H561 H 0.6012 0.8531 0.8479 0.0432 1.0000 Uiso R

loop_
_atom_site_aniso_label
_atom_site_aniso_U_11
_atom_site_aniso_U_22
_atom_site_aniso_U_33
_atom_site_aniso_U_23
_atom_site_aniso_U_13
_atom_site_aniso_U_12
O1 0.0232(6) 0.0297(7) 0.0252(6) 0.0008(5) -0.0042(5) 0.0021(6)
C2 0.0177(8) 0.0243(9) 0.0234(8) -0.0001(7) -0.0004(7) -0.0036(7)
N3 0.0207(7) 0.0278(8) 0.0213(7) 0.0003(6) 0.0019(6) -0.0003(7)
C4 0.0235(8) 0.0249(9) 0.0229(8) -0.0022(7) 0.0021(7) 0.0004(8)
C5 0.0219(8) 0.0244(8) 0.0246(8) 0.0002(7) 0.0019(7) 0.0017(7)
O6 0.0406(8) 0.0374(8) 0.0260(6) -0.0033(6) -0.0004(6) 0.0156(7)
N7 0.0199(7) 0.0253(7) 0.0203(7) -0.0005(6) -0.0001(6) 0.0010(6)
C8 0.0199(8) 0.0295(9) 0.0243(8) -0.0009(7) -0.0004(7) 0.0025(7)
C9 0.0277(9) 0.0246(9) 0.0239(9) -0.0005(7) -0.0049(8) 0.0030(7)
C10 0.0190(8) 0.0245(9) 0.0243(8) 0.0010(7) -0.0011(7) -0.0013(7)
C11 0.0177(8) 0.0245(8) 0.0200(8) 0.0007(6) 0.0003(7) -0.0038(7)
C12 0.0236(8) 0.0223(8) 0.0221(8) -0.0003(7) 0.0003(7) 0.0008(7)
C13 0.0206(8) 0.0254(8) 0.0227(7) 0.0024(7) -0.0022(7) -0.0049(8)
O14 0.0284(7) 0.0277(6) 0.0259(6) 0.0028(5) -0.0057(5) 0.0030(6)
C15 0.0261(9) 0.0333(10) 0.0302(9) 0.0027(8) -0.0036(8) 0.0048(8)
C16 0.0231(9) 0.0253(9) 0.0225(8) -0.0008(7) -0.0004(7) -0.0053(8)
C17 0.0210(8) 0.0230(9) 0.0245(9) 0.0006(7) 0.0005(7) -0.0040(7)
C18 0.0294(9) 0.0272(10) 0.0246(9) -0.0008(8) -0.0011(7) -0.0046(8)
O19 0.0538(9) 0.0256(7) 0.0226(6) -0.0015(5) -0.0010(6) -0.0038(7)
C20 0.0792(17) 0.0289(10) 0.0257(9) -0.0076(8) 0.0030(11) -0.0027(12)
O21 0.0705(11) 0.0289(7) 0.0234(6) 0.0007(6) -0.0032(7) 0.0000(8)
C22 0.0247(9) 0.0304(9) 0.0226(8) -0.0017(7) -0.0041(7) -0.0026(8)
C23 0.0257(8) 0.0223(8) 0.0226(8) 0.0015(6) -0.0016(7) 0.0037(7)
C24 0.0294(9) 0.0347(10) 0.0244(8) -0.0043(7) -0.0054(7) 0.0007(8)
C25 0.0395(11) 0.0425(11) 0.0181(7) -0.0027(8) -0.0025(8) 0.0067(10)
C26 0.0388(11) 0.0364(10) 0.0247(9) 0.0029(8) 0.0085(9) 0.0020(9)
C27 0.0331(10) 0.0303(10) 0.0316(9) 0.0024(8) 0.0015(9) -0.0079(9)
C28 0.0296(9) 0.0256(8) 0.0224(8) -0.0008(7) -0.0024(7) -0.0034(8)
O29 0.0264(6) 0.0300(6) 0.0238(6) -0.0025(5) -0.0051(5) -0.0007(6)
C30 0.0170(7) 0.0261(9) 0.0237(8) -0.0055(7) -0.0013(7) 0.0030(7)
C31 0.0232(8) 0.0254(9) 0.0234(8) -0.0004(7) -0.0007(7) 0.0044(8)
C32 0.0220(8) 0.0246(9) 0.0243(9) 0.0004(7) 0.0016(7) -0.0014(8)
C33 0.0214(8) 0.0248(8) 0.0229(8) -0.0018(7) -0.0013(7) 0.0011(7)
C34 0.0177(7) 0.0248(8) 0.0196(7) -0.0007(6) -0.0005(7) 0.0038(7)
C35 0.0170(7) 0.0239(8) 0.0248(8) -0.0012(7) 0.0023(7) 0.0011(7)
N36 0.0206(7) 0.0251(7) 0.0211(7) -0.0007(6) -0.0014(6) -0.0015(6)
C37 0.0180(8) 0.0249(8) 0.0232(8) -0.0037(7) -0.0011(7) 0.0026(7)
C38 0.0250(9) 0.0273(10) 0.0234(9) -0.0009(7) -0.0013(8) -0.0018(7)
C39 0.0209(8) 0.0255(9) 0.0249(8) -0.0037(7) -0.0010(7) 0.0019(8)
O40 0.0340(7) 0.0317(7) 0.0326(7) -0.0013(5) -0.0111(6) -0.0059(6)
N41 0.0214(7) 0.0301(8) 0.0213(7) -0.0022(6) -0.0018(6) 0.0010(7)
C42 0.0211(8) 0.0316(9) 0.0251(8) 0.0016(7) -0.0050(7) 0.0035(8)
C43 0.0287(9) 0.0253(8) 0.0226(8) 0.0003(7) -0.0062(8) -0.0018(8)
C44 0.0359(10) 0.0351(10) 0.0285(9) 0.0067(8) -0.0103(8) -0.0038(9)
C45 0.0511(13) 0.0445(12) 0.0212(8) 0.0063(8) -0.0081(9) -0.0116(10)
C46 0.0545(13) 0.0374(11) 0.0246(9) -0.0067(8) 0.0111(10) -0.0083(11)
C47 0.0450(12) 0.0294(10) 0.0323(9) -0.0038(8) 0.0093(9) 0.0068(9)
C48 0.0361(10) 0.0294(9) 0.0216(8) 0.0026(7) 0.0024(8) 0.0047(9)
C49 0.0298(9) 0.0362(11) 0.0207(8) -0.0015(7) 0.0004(8) -0.0052(9)
C50 0.0233(8) 0.0274(9) 0.0227(8) -0.0036(7) 0.0023(7) -0.0015(7)
O51 0.0367(7) 0.0326(7) 0.0254(6) 0.0017(6) 0.0006(6) -0.0093(6)
C52 0.0286(9) 0.0283(9) 0.0229(8) 0.0015(8) -0.0041(8) 0.0019(8)
O53 0.0708(11) 0.0327(7) 0.0230(6) -0.0001(6) 0.0018(7) 0.0041(8)
O54 0.0498(8) 0.0282(7) 0.0239(6) 0.0049(5) 0.0024(6) 0.0036(7)
C55 0.0693(16) 0.0354(11) 0.0296(10) 0.0099(9) 0.0014(11) 0.0010(12)
C56 0.0253(9) 0.0319(9) 0.0310(9) -0.0035(8) -0.0033(8) -0.0026(9)

loop_
_atom_type_symbol
_atom_type_scat_dispersion_real
_atom_type_scat_dispersion_imag
_atom_type_scat_Cromer_Mann_a1
_atom_type_scat_Cromer_Mann_b1
_atom_type_scat_Cromer_Mann_a2
_atom_type_scat_Cromer_Mann_b2
_atom_type_scat_Cromer_Mann_a3
_atom_type_scat_Cromer_Mann_b3
_atom_type_scat_Cromer_Mann_a4
_atom_type_scat_Cromer_Mann_b4
_atom_type_scat_Cromer_Mann_c
_atom_type_scat_source
C 0.0181 0.0091 2.3100 20.8439 1.0200 10.2075 1.5886 0.5687 0.8650 51.6512 0.2156 'International Tables Vol C 4.2.6.8 and 6.1.1.4'
H 0.0000 0.0000 0.4930 10.5109 0.3229 26.1257 0.1402 3.1424 0.0408 57.7998 0.0030 'International Tables Vol C 4.2.6.8 and 6.1.1.4'
N 0.0311 0.0180 12.2126 0.0057 3.1322 9.8933 2.0125 28.9975 1.1663 0.5826 -11.5290 'International Tables Vol C 4.2.6.8 and 6.1.1.4'
O 0.0492 0.0322 3.0485 13.2771 2.2868 5.7011 1.5463 0.3239 0.8670 32.9089 0.2508 'International Tables Vol C 4.2.6.8 and 6.1.1.4'

loop_
_geom_angle_atom_site_label_1
_geom_angle_atom_site_label_2
_geom_angle_atom_site_label_3
_geom_angle
_geom_angle_publ_flag
O1 C2 N3 124.14(16) yes
O1 C2 C8 118.25(16) yes
N3 C2 C8 117.15(15) yes
C2 N3 C4 124.25(14) yes
C2 N3 C22 119.71(15) yes
C4 N3 C22 115.29(14) yes
N3 C4 C5 117.02(14) yes
N3 C4 H42 108.0 no
C5 C4 H42 108.1 no
N3 C4 H41 108.3 no
C5 C4 H41 107.4 no
H42 C4 H41 107.7 no
C4 C5 O6 120.38(16) yes
C4 C5 N7 116.12(15) yes
O6 C5 N7 123.49(16) yes
C5 N7 C8 124.93(14) yes
C5 N7 C11 127.76(15) yes
C8 N7 C11 107.29(14) yes
C2 C8 N7 115.05(14) yes
C2 C8 C9 118.00(16) yes
N7 C8 C9 103.91(13) yes
C2 C8 H81 105.7 no
N7 C8 H81 104.9 no
C9 C8 H81 108.5 no
C8 C9 C10 100.70(14) yes
C8 C9 H91 111.9 no
C10 C9 H91 114.5 no
C8 C9 H92 110.7 no
C10 C9 H92 110.1 no
H91 C9 H92 108.7 no
C9 C10 C11 109.61(15) yes
C9 C10 C17 131.07(16) yes
C11 C10 C17 119.32(15) yes
N7 C11 C10 109.01(14) yes
N7 C11 C12 127.91(16) yes
C10 C11 C12 123.07(16) yes
C11 C12 C13 117.19(16) yes
C11 C12 H121 121.5 no
C13 C12 H121 121.3 no
C12 C13 O14 122.58(16) yes
C12 C13 C16 120.50(16) yes
O14 C13 C16 116.89(15) yes
C13 O14 C15 117.71(14) yes
O14 C15 H152 105.0 no
O14 C15 H151 108.9 no
H152 C15 H151 110.8 no
O14 C15 H153 110.6 no
H152 C15 H153 109.8 no
H151 C15 H153 111.6 no
C13 C16 C17 120.05(16) yes
C13 C16 C18 120.78(16) yes
C17 C16 C18 119.06(17) yes
C16 C17 C10 119.75(17) yes
C16 C17 H171 119.3 no
C10 C17 H171 120.9 no
C16 C18 O19 111.51(15) yes
C16 C18 O21 125.15(18) yes
O19 C18 O21 123.27(16) yes
C18 O19 C20 114.94(14) yes
O19 C20 H201 108.4 no
O19 C20 H203 107.8 no
H201 C20 H203 109.8 no
O19 C20 H202 109.9 no
H201 C20 H202 111.6 no
H203 C20 H202 109.3 no
N3 C22 C23 114.86(15) yes
N3 C22 H221 107.8 no
C23 C22 H221 108.2 no
N3 C22 H222 109.2 no
C23 C22 H222 107.1 no
H221 C22 H222 109.6 no
C22 C23 C24 118.17(16) yes
C22 C23 C28 122.69(15) yes
C24 C23 C28 119.10(17) yes
C23 C24 C25 120.33(18) yes
C23 C24 H241 120.2 no
C25 C24 H241 119.4 no
C24 C25 C26 120.39(16) yes
C24 C25 H251 120.8 no
C26 C25 H251 118.8 no
C25 C26 C27 119.36(18) yes
C25 C26 H261 119.7 no
C27 C26 H261 120.9 no
C26 C27 C28 120.59(19) yes
C26 C27 H271 120.3 no
C28 C27 H271 119.1 no
C23 C28 C27 120.22(16) yes
C23 C28 H281 120.1 no
C27 C28 H281 119.7 no
C30 O29 C56 117.81(14) yes
O29 C30 C31 116.75(15) yes
O29 C30 C35 122.62(16) yes
C31 C30 C35 120.59(16) yes
C30 C31 C32 120.13(16) yes
C30 C31 C52 121.29(16) yes
C32 C31 C52 118.43(17) yes
C31 C32 C33 120.19(17) yes
C31 C32 H321 118.8 no
C33 C32 H321 121.0 no
C32 C33 C34 118.80(16) yes
C32 C33 C38 131.05(17) yes
C34 C33 C38 110.15(14) yes
C33 C34 C35 123.48(15) yes
C33 C34 N36 108.61(15) yes
C35 C34 N36 127.87(16) yes
C30 C35 C34 116.77(16) yes
C30 C35 H351 120.3 no
C34 C35 H351 122.9 no
C34 N36 C37 108.01(14) yes
C34 N36 C50 127.76(15) yes
C37 N36 C50 123.67(14) yes
N36 C37 C38 104.17(13) yes
N36 C37 C39 113.44(14) yes
C38 C37 C39 116.32(14) yes
N36 C37 H371 106.6 no
C38 C37 H371 109.4 no
C39 C37 H371 106.6 no
C37 C38 C33 101.33(14) yes
C37 C38 H381 113.1 no
C33 C38 H381 112.4 no
C37 C38 H382 109.6 no
C33 C38 H382 110.4 no
H381 C38 H382 109.8 no
C37 C39 O40 119.43(16) yes
C37 C39 N41 116.11(15) yes
O40 C39 N41 124.35(16) yes
C39 N41 C42 120.58(15) yes
C39 N41 C49 124.67(14) yes
C42 N41 C49 114.64(15) yes
N41 C42 C43 113.76(15) yes
N41 C42 H422 110.4 no
C43 C42 H422 108.9 no
N41 C42 H421 106.2 no
C43 C42 H421 109.5 no
H422 C42 H421 108.0 no
C42 C43 C44 118.68(17) yes
C42 C43 C48 122.55(15) yes
C44 C43 C48 118.72(18) yes
C43 C44 C45 120.74(19) yes
C43 C44 H441 119.0 no
C45 C44 H441 120.3 no
C44 C45 C46 120.41(17) yes
C44 C45 H451 119.0 no
C46 C45 H451 120.5 no
C45 C46 C47 119.19(19) yes
C45 C46 H461 121.0 no
C47 C46 H461 119.8 no
C46 C47 C48 120.5(2) yes
C46 C47 H471 120.2 no
C48 C47 H471 119.4 no
C47 C48 C43 120.46(17) yes
C47 C48 H481 118.9 no
C43 C48 H481 120.6 no
N41 C49 C50 116.55(15) yes
N41 C49 H491 108.9 no
C50 C49 H491 107.1 no
N41 C49 H492 107.9 no
C50 C49 H492 106.7 no
H491 C49 H492 109.5 no
C49 C50 N36 115.62(15) yes
C49 C50 O51 120.31(16) yes
N36 C50 O51 124.05(16) yes
C31 C52 O53 125.22(18) yes
C31 C52 O54 110.98(15) yes
O53 C52 O54 123.72(17) yes
C52 O54 C55 115.27(15) yes
O54 C55 H551 109.1 no
O54 C55 H552 110.3 no
H551 C55 H552 111.0 no
O54 C55 H553 108.5 no
H551 C55 H553 108.3 no
H552 C55 H553 109.7 no
O29 C56 H563 107.6 no
O29 C56 H562 112.1 no
H563 C56 H562 107.7 no
O29 C56 H561 110.4 no
H563 C56 H561 109.2 no
H562 C56 H561 109.8 no

loop_
_geom_bond_atom_site_label_1
_geom_bond_atom_site_label_2
_geom_bond_distance
_geom_bond_publ_flag
O1 C2 1.235(2) yes
C2 N3 1.343(2) yes
C2 C8 1.502(2) yes
N3 C4 1.459(2) yes
N3 C22 1.463(2) yes
C4 C5 1.511(2) yes
C4 H42 0.970 no
C4 H41 0.982 no
C5 O6 1.219(2) yes
C5 N7 1.345(2) yes
N7 C8 1.475(2) yes
N7 C11 1.414(2) yes
C8 C9 1.527(3) yes
C8 H81 0.990 no
C9 C10 1.509(2) yes
C9 H91 0.963 no
C9 H92 0.991 no
C10 C11 1.393(2) yes
C10 C17 1.371(3) yes
C11 C12 1.387(2) yes
C12 C13 1.392(2) yes
C12 H121 0.932 no
C13 O14 1.353(2) yes
C13 C16 1.418(3) yes
O14 C15 1.438(2) yes
C15 H152 0.978 no
C15 H151 0.990 no
C15 H153 0.988 no
C16 C17 1.394(3) yes
C16 C18 1.490(2) yes
C17 H171 0.956 no
C18 O19 1.345(2) yes
C18 O21 1.203(2) yes
O19 C20 1.443(2) yes
C20 H201 0.971 no
C20 H203 0.978 no
C20 H202 0.974 no
C22 C23 1.510(2) yes
C22 H221 0.979 no
C22 H222 0.962 no
C23 C24 1.388(2) yes
C23 C28 1.387(3) yes
C24 C25 1.387(3) yes
C24 H241 0.934 no
C25 C26 1.379(3) yes
C25 H251 0.943 no
C26 C27 1.384(3) yes
C26 H261 0.949 no
C27 C28 1.383(3) yes
C27 H271 0.938 no
C28 H281 0.930 no
O29 C30 1.353(2) yes
O29 C56 1.434(2) yes
C30 C31 1.408(3) yes
C30 C35 1.399(2) yes
C31 C32 1.395(3) yes
C31 C52 1.489(2) yes
C32 C33 1.367(3) yes
C32 H321 0.943 no
C33 C34 1.395(2) yes
C33 C38 1.508(2) yes
C34 C35 1.389(2) yes
C34 N36 1.416(2) yes
C35 H351 0.906 no
N36 C37 1.479(2) yes
N36 C50 1.353(2) yes
C37 C38 1.524(2) yes
C37 C39 1.507(2) yes
C37 H371 1.000 no
C38 H381 0.975 no
C38 H382 0.959 no
C39 O40 1.228(2) yes
C39 N41 1.345(2) yes
N41 C42 1.464(2) yes
N41 C49 1.460(2) yes
C42 C43 1.509(3) yes
C42 H422 0.979 no
C42 H421 0.974 no
C43 C44 1.389(2) yes
C43 C48 1.389(3) yes
C44 C45 1.380(3) yes
C44 H441 0.929 no
C45 C46 1.389(3) yes
C45 H451 0.939 no
C46 C47 1.380(3) yes
C46 H461 0.936 no
C47 C48 1.390(3) yes
C47 H471 0.947 no
C48 H481 0.941 no
C49 C50 1.515(2) yes
C49 H491 0.974 no
C49 H492 0.995 no
C50 O51 1.219(2) yes
C52 O53 1.202(2) yes
C52 O54 1.343(2) yes
O54 C55 1.442(2) yes
C55 H551 0.973 no
C55 H552 0.964 no
C55 H553 0.965 no
C56 H563 1.000 no
C56 H562 0.984 no
C56 H561 0.984 no

loop_
_geom_hbond_atom_site_label_D
_geom_hbond_atom_site_label_H
_geom_hbond_atom_site_label_A
_geom_hbond_site_symmetry_A
_geom_hbond_angle_DHA
_geom_hbond_distance_DH
_geom_hbond_distance_HA
_geom_hbond_distance_DA
_geom_hbond_publ_flag
C8 H81 O51 3_646 153.89(5) 0.990 2.395 3.313(3) yes
C28 H281 O40 1_655 160.44(6) 0.930 2.407 3.298(3) yes
C26 H261 O53 4_664 129.41(7) 0.949 2.551 3.238(3) yes
C22 H222 O53 3_646 169.64(5) 0.962 2.553 3.503(3) yes
C48 H481 O1 . 157.00 0.941 2.455 3.342(3) yes
C46 H461 O21 4_664 135.00(7) 0.936 2.547 3.276(3) yes
C42 H422 O21 3_656 161.72(5) 0.979 2.559 3.502(3) yes
C37 H371 O1 . 147.00 1.000 2.377 3.261(3) yes
